data_7054590
loop_
_publ_author_name
'Harding, David J.'
'Phonsri, Wasinee'
'Harding, Phimphaka'
'Sirirak, Jitnapa'
'Tangtirungrotechai, Yuthana'
'Webster, Richard D.'
'Adams, Harry'

_publ_section_title
;
 Copper hydrotris(3,5-diphenylpyrazolyl)borate dithiocarbamates: mimicking
 green copper proteins
;
_journal_issue 2
_journal_name_full 'New J. Chem.'
_journal_page_first 1498
_journal_paper_doi 10.1039/C4NJ01298D
_journal_volume 39
_journal_year 2015
_chemical_formula_sum 'C60 H48 B Cu N7 S2'
_chemical_formula_weight 1005.52
_chemical_name_systematic
; 
 ? 
;
_space_group_IT_number 14
_symmetry_cell_setting monoclinic
_symmetry_space_group_name_Hall '-P 2ybc'
_symmetry_space_group_name_H-M 'P 1 21/c 1'
_atom_sites_solution_hydrogens geom
_atom_sites_solution_primary direct
_atom_sites_solution_secondary difmap
_audit_creation_method SHELXL-97
_audit_update_record
;
2014-11-17 deposited with the CCDC.
2014-12-11 downloaded from the CCDC.
;
_cell_angle_alpha 90.00
_cell_angle_beta 119.686(6)
_cell_angle_gamma 90.00
_cell_formula_units_Z 4
_cell_length_a 17.804(5)
_cell_length_b 18.099(5)
_cell_length_c 17.810(5)
_cell_measurement_reflns_used 2237
_cell_measurement_temperature 150(2)
_cell_measurement_theta_max 23.36
_cell_measurement_theta_min 3.46
_cell_volume 4986(2)
_computing_cell_refinement 'Bruker SAINT'
_computing_data_collection 'Bruker APEX2'
_computing_data_reduction 'Bruker SAINT'
_computing_molecular_graphics 'Bruker SHELXTL'
_computing_publication_material 'Bruker SHELXTL'
_computing_structure_refinement 'SHELXL-97 (Sheldrick, 2008)'
_computing_structure_solution 'SHELXS-97 (Sheldrick, 2008)'
_diffrn_ambient_temperature 150(2)
_diffrn_measured_fraction_theta_full 0.994
_diffrn_measured_fraction_theta_max 0.994
_diffrn_measurement_device_type 'Bruker APEX-II CCD'
_diffrn_measurement_method '\f and \w scans'
_diffrn_radiation_monochromator graphite
_diffrn_radiation_source 'fine-focus sealed tube'
_diffrn_radiation_type MoK\a
_diffrn_radiation_wavelength 0.71073
_diffrn_reflns_av_R_equivalents 0.1298
_diffrn_reflns_av_sigmaI/netI 0.1269
_diffrn_reflns_limit_h_max 23
_diffrn_reflns_limit_h_min -23
_diffrn_reflns_limit_k_max 23
_diffrn_reflns_limit_k_min -22
_diffrn_reflns_limit_l_max 23
_diffrn_reflns_limit_l_min -23
_diffrn_reflns_number 41115
_diffrn_reflns_theta_full 27.53
_diffrn_reflns_theta_max 27.53
_diffrn_reflns_theta_min 1.32
_exptl_absorpt_coefficient_mu 0.570
_exptl_absorpt_correction_T_max 0.9452
_exptl_absorpt_correction_T_min 0.8297
_exptl_absorpt_correction_type multi-scan
_exptl_absorpt_process_details sadabs
_exptl_crystal_colour 'BLUE GREEN'
_exptl_crystal_density_diffrn 1.340
_exptl_crystal_density_method 'not measured'
_exptl_crystal_description NEEDLE
_exptl_crystal_F_000 2092
_exptl_crystal_size_max 0.34
_exptl_crystal_size_mid 0.21
_exptl_crystal_size_min 0.10
_refine_diff_density_max 1.562
_refine_diff_density_min -1.200
_refine_diff_density_rms 0.282
_refine_ls_extinction_method none
_refine_ls_goodness_of_fit_ref 0.995
_refine_ls_hydrogen_treatment constr
_refine_ls_matrix_type full
_refine_ls_number_parameters 640
_refine_ls_number_reflns 11407
_refine_ls_number_restraints 507
_refine_ls_restrained_S_all 1.015
_refine_ls_R_factor_all 0.1377
_refine_ls_R_factor_gt 0.0689
_refine_ls_shift/su_max 0.000
_refine_ls_shift/su_mean 0.000
_refine_ls_structure_factor_coef Fsqd
_refine_ls_weighting_details 'calc w=1/[\s^2^(Fo^2^)+(0.1478P)^2^+0.0000P] where P=(Fo^2^+2Fc^2^)/3'
_refine_ls_weighting_scheme calc
_refine_ls_wR_factor_gt 0.1800
_refine_ls_wR_factor_ref 0.2489
_reflns_number_gt 6703
_reflns_number_total 11407
_reflns_threshold_expression >2sigma(I)
_cod_data_source_file c4nj01298d2.cif
_cod_data_source_block ws4p21c
_cod_depositor_comments
;
The following automatic conversions were performed:

'_symmetry_cell_setting' value 'Monoclinic' changed to 'monoclinic'
according to
/usr/data/users/saulius/crontab/automatic-downloads/rss-feeds/RSC/lib/dictionaries/cif_core.dic
dictionary named 'cif_core.dic' version 2.4.2 from 2011-04-26.

Automatic conversion script
Id: cif_fix_values 2935 2014-11-11 08:27:57Z andrius 

 Adding full bibliography for 7054589--7054591.cif.
;
_cod_original_sg_symbol_H-M P2(1)/c
_cod_database_code 7054590

loop_
_symmetry_equiv_pos_as_xyz
'x, y, z'
'-x, y+1/2, -z+1/2'
'-x, -y, -z'
'x, -y-1/2, z-1/2'

loop_
_atom_site_label
_atom_site_type_symbol
_atom_site_fract_x
_atom_site_fract_y
_atom_site_fract_z
_atom_site_U_iso_or_equiv
_atom_site_adp_type
_atom_site_occupancy
_atom_site_symmetry_multiplicity
_atom_site_calc_flag
_atom_site_refinement_flags
Cu1 Cu 0.28575(4) 0.27690(3) -0.01097(4) 0.01314(18) Uani 1 1 d .
S1 S 0.19405(8) 0.37335(7) -0.02105(8) 0.0164(3) Uani 1 1 d .
S2 S 0.18981(8) 0.22238(7) 0.02426(8) 0.0157(3) Uani 1 1 d .
N1 N 0.4085(3) 0.3314(2) 0.0862(3) 0.0150(9) Uani 1 1 d .
N2 N 0.4708(2) 0.3298(2) 0.0617(3) 0.0137(8) Uani 1 1 d .
N3 N 0.3588(2) 0.1876(2) -0.0003(2) 0.0127(8) Uani 1 1 d .
N4 N 0.4320(3) 0.2032(2) -0.0048(2) 0.0134(8) Uani 1 1 d .
N5 N 0.2979(2) 0.3093(2) -0.1152(2) 0.0141(8) Uani 1 1 d .
N6 N 0.3803(3) 0.3150(2) -0.1014(3) 0.0137(8) Uani 1 1 d .
N7 N 0.0754(3) 0.3216(2) 0.0177(3) 0.0151(9) Uani 1 1 d .
B1 B 0.4555(3) 0.2836(3) -0.0177(3) 0.0128(11) Uani 1 1 d .
H1 H 0.5094 0.2829 -0.0222 0.015 Uiso 1 1 calc R
C1 C 0.4382(3) 0.3774(3) 0.1542(3) 0.0164(7) Uani 1 1 d U
C2 C 0.5182(3) 0.4061(3) 0.1731(3) 0.0179(7) Uani 1 1 d U
H2 H 0.5524 0.4401 0.2177 0.021 Uiso 1 1 calc R
C3 C 0.5379(3) 0.3751(3) 0.1141(3) 0.0184(7) Uani 1 1 d U
C4 C 0.3646(3) 0.1152(3) 0.0224(3) 0.0153(7) Uani 1 1 d U
C5 C 0.4414(3) 0.0850(3) 0.0329(3) 0.0162(7) Uani 1 1 d U
H5 H 0.4615 0.0358 0.0491 0.019 Uiso 1 1 calc R
C6 C 0.4821(3) 0.1416(3) 0.0147(3) 0.0155(7) Uani 1 1 d U
C7 C 0.2439(3) 0.3289(3) -0.1977(3) 0.0179(7) Uani 1 1 d U
C8 C 0.2925(3) 0.3478(3) -0.2373(3) 0.0184(7) Uani 1 1 d U
H8 H 0.2709 0.3640 -0.2951 0.022 Uiso 1 1 calc R
C9 C 0.3784(3) 0.3381(3) -0.1753(3) 0.0184(7) Uani 1 1 d U
C10 C 0.3925(3) 0.3892(3) 0.2038(3) 0.0165(6) Uani 1 1 d U
C11 C 0.3303(3) 0.3400(3) 0.1996(3) 0.0178(7) Uani 1 1 d U
H11 H 0.3138 0.2991 0.1614 0.021 Uiso 1 1 calc R
C12 C 0.2924(3) 0.3500(3) 0.2506(3) 0.0187(7) Uani 1 1 d U
H12 H 0.2494 0.3166 0.2467 0.022 Uiso 1 1 calc R
C13 C 0.3177(3) 0.4094(3) 0.3075(3) 0.0200(8) Uani 1 1 d U
H13 H 0.2926 0.4164 0.3433 0.024 Uiso 1 1 calc R
C14 C 0.3792(3) 0.4582(3) 0.3118(3) 0.0203(7) Uani 1 1 d U
H14 H 0.3963 0.4989 0.3506 0.024 Uiso 1 1 calc R
C15 C 0.4164(3) 0.4484(3) 0.2602(3) 0.0191(7) Uani 1 1 d U
H15 H 0.4585 0.4825 0.2636 0.023 Uiso 1 1 calc R
C16 C 0.6159(3) 0.3893(3) 0.1067(3) 0.0220(7) Uani 1 1 d U
C17 C 0.6435(4) 0.4620(3) 0.1131(4) 0.0276(8) Uani 1 1 d U
H17 H 0.6115 0.5006 0.1202 0.033 Uiso 1 1 calc R
C18 C 0.7171(4) 0.4786(4) 0.1091(4) 0.0313(8) Uani 1 1 d U
H18 H 0.7353 0.5285 0.1132 0.038 Uiso 1 1 calc R
C19 C 0.7644(4) 0.4228(3) 0.0992(4) 0.0310(8) Uani 1 1 d U
H19 H 0.8142 0.4344 0.0949 0.037 Uiso 1 1 calc R
C20 C 0.7396(4) 0.3508(3) 0.0955(4) 0.0278(8) Uani 1 1 d U
H20 H 0.7732 0.3125 0.0903 0.033 Uiso 1 1 calc R
C21 C 0.6650(3) 0.3330(3) 0.0993(3) 0.0239(8) Uani 1 1 d U
H21 H 0.6481 0.2829 0.0969 0.029 Uiso 1 1 calc R
C22 C 0.2952(3) 0.0757(3) 0.0290(3) 0.0183(7) Uani 1 1 d U
C23 C 0.2119(3) 0.0704(3) -0.0413(3) 0.0207(8) Uani 1 1 d U
H23 H 0.1987 0.0933 -0.0945 0.025 Uiso 1 1 calc R
C24 C 0.1480(4) 0.0321(3) -0.0346(4) 0.0235(8) Uani 1 1 d U
H24 H 0.0911 0.0300 -0.0827 0.028 Uiso 1 1 calc R
C25 C 0.1664(4) -0.0028(3) 0.0411(4) 0.0246(8) Uani 1 1 d U
H25 H 0.1226 -0.0291 0.0456 0.030 Uiso 1 1 calc R
C26 C 0.2506(4) 0.0010(3) 0.1116(4) 0.0243(8) Uani 1 1 d U
H26 H 0.2640 -0.0230 0.1642 0.029 Uiso 1 1 calc R
C27 C 0.3142(4) 0.0393(3) 0.1051(4) 0.0218(8) Uani 1 1 d U
H27 H 0.3712 0.0408 0.1530 0.026 Uiso 1 1 calc R
C28 C 0.5639(3) 0.1414(3) 0.0116(3) 0.0196(7) Uani 1 1 d U
C29 C 0.6420(3) 0.1266(3) 0.0856(4) 0.0245(8) Uani 1 1 d U
H29 H 0.6433 0.1166 0.1385 0.029 Uiso 1 1 calc R
C30 C 0.7179(4) 0.1263(3) 0.0822(4) 0.0283(8) Uani 1 1 d U
H30 H 0.7711 0.1163 0.1332 0.034 Uiso 1 1 calc R
C31 C 0.7172(4) 0.1404(3) 0.0060(4) 0.0283(8) Uani 1 1 d U
H31 H 0.7697 0.1404 0.0043 0.034 Uiso 1 1 calc R
C32 C 0.6393(3) 0.1546(3) -0.0684(4) 0.0257(8) Uani 1 1 d U
H32 H 0.6382 0.1636 -0.1215 0.031 Uiso 1 1 calc R
C33 C 0.5627(3) 0.1558(3) -0.0653(4) 0.0221(7) Uani 1 1 d U
H33 H 0.5095 0.1665 -0.1160 0.026 Uiso 1 1 calc R
C34 C 0.1490(3) 0.3254(3) -0.2370(3) 0.0225(7) Uani 1 1 d U
C35 C 0.0974(4) 0.3764(3) -0.3010(3) 0.0281(9) Uani 1 1 d U
H35 H 0.1231 0.4142 -0.3178 0.034 Uiso 1 1 calc R
C36 C 0.0080(4) 0.3709(4) -0.3396(4) 0.0325(9) Uani 1 1 d U
H36 H -0.0275 0.4053 -0.3831 0.039 Uiso 1 1 calc R
C37 C -0.0302(4) 0.3162(4) -0.3157(4) 0.0330(9) Uani 1 1 d U
H37 H -0.0914 0.3134 -0.3425 0.040 Uiso 1 1 calc R
C38 C 0.0205(4) 0.2658(4) -0.2532(4) 0.0298(9) Uani 1 1 d U
H38 H -0.0058 0.2281 -0.2369 0.036 Uiso 1 1 calc R
C39 C 0.1095(3) 0.2700(3) -0.2140(3) 0.0248(8) Uani 1 1 d U
H39 H 0.1442 0.2349 -0.1710 0.030 Uiso 1 1 calc R
C40 C 0.4568(3) 0.3486(3) -0.1824(3) 0.0208(7) Uani 1 1 d U
C41 C 0.5266(4) 0.3898(3) -0.1233(4) 0.0249(8) Uani 1 1 d U
H41 H 0.5248 0.4118 -0.0759 0.030 Uiso 1 1 calc R
C42 C 0.5987(4) 0.3995(3) -0.1318(4) 0.0288(8) Uani 1 1 d U
H42 H 0.6452 0.4292 -0.0916 0.035 Uiso 1 1 calc R
C43 C 0.6030(4) 0.3655(3) -0.1998(4) 0.0294(8) Uani 1 1 d U
H43 H 0.6533 0.3705 -0.2051 0.035 Uiso 1 1 calc R
C44 C 0.5347(4) 0.3249(3) -0.2585(4) 0.0271(8) Uani 1 1 d U
H44 H 0.5373 0.3019 -0.3051 0.033 Uiso 1 1 calc R
C45 C 0.4611(4) 0.3167(3) -0.2511(4) 0.0242(8) Uani 1 1 d U
H45 H 0.4133 0.2891 -0.2932 0.029 Uiso 1 1 calc R
C46 C 0.1434(3) 0.3080(3) 0.0086(3) 0.0148(10) Uani 1 1 d .
C47 C 0.0352(4) 0.2639(4) 0.0445(4) 0.0316(11) Uani 1 1 d U
H47A H 0.0223 0.2844 0.0885 0.038 Uiso 1 1 calc R
H47B H 0.0762 0.2224 0.0713 0.038 Uiso 1 1 calc R
C48 C -0.0469(4) 0.2356(4) -0.0308(4) 0.0435(10) Uani 1 1 d U
C49 C -0.0438(5) 0.1852(5) -0.0871(4) 0.0530(11) Uani 1 1 d U
H49 H 0.0103 0.1672 -0.0776 0.064 Uiso 1 1 calc R
C50 C -0.1200(5) 0.1609(5) -0.1577(5) 0.0641(13) Uani 1 1 d U
H50 H -0.1196 0.1259 -0.1972 0.077 Uiso 1 1 calc R
C51 C -0.1979(5) 0.1904(5) -0.1683(5) 0.0663(13) Uani 1 1 d U
H51 H -0.2502 0.1759 -0.2180 0.080 Uiso 1 1 calc R
C52 C -0.2032(5) 0.2373(5) -0.1130(5) 0.0625(13) Uani 1 1 d U
H52 H -0.2574 0.2544 -0.1217 0.075 Uiso 1 1 calc R
C53 C -0.1267(4) 0.2597(5) -0.0432(5) 0.0516(11) Uani 1 1 d U
H53 H -0.1282 0.2924 -0.0022 0.062 Uiso 1 1 calc R
C54 C 0.0330(3) 0.3943(3) -0.0021(3) 0.0213(9) Uani 1 1 d U
H54A H -0.0302 0.3875 -0.0386 0.026 Uiso 1 1 calc R
H54B H 0.0534 0.4237 -0.0354 0.026 Uiso 1 1 calc R
C55 C 0.0516(3) 0.4363(3) 0.0789(3) 0.0230(7) Uani 1 1 d U
C56 C -0.0070(4) 0.4382(3) 0.1084(4) 0.0258(8) Uani 1 1 d U
H56 H -0.0598 0.4118 0.0777 0.031 Uiso 1 1 calc R
C57 C 0.0093(4) 0.4777(3) 0.1820(4) 0.0288(8) Uani 1 1 d U
H57 H -0.0315 0.4779 0.2018 0.035 Uiso 1 1 calc R
C58 C 0.0856(4) 0.5165(3) 0.2257(4) 0.0305(8) Uani 1 1 d U
H58 H 0.0973 0.5442 0.2756 0.037 Uiso 1 1 calc R
C59 C 0.1454(4) 0.5157(3) 0.1977(4) 0.0299(8) Uani 1 1 d U
H59 H 0.1977 0.5427 0.2284 0.036 Uiso 1 1 calc R
C60 C 0.1291(4) 0.4755(3) 0.1249(4) 0.0262(8) Uani 1 1 d U
H60 H 0.1707 0.4745 0.1063 0.031 Uiso 1 1 calc R

loop_
_atom_site_aniso_label
_atom_site_aniso_U_11
_atom_site_aniso_U_22
_atom_site_aniso_U_33
_atom_site_aniso_U_23
_atom_site_aniso_U_13
_atom_site_aniso_U_12
Cu1 0.0143(3) 0.0129(3) 0.0150(3) 0.0006(2) 0.0093(2) 0.0013(2)
S1 0.0197(6) 0.0133(6) 0.0209(6) 0.0021(5) 0.0137(5) 0.0022(5)
S2 0.0179(6) 0.0131(6) 0.0196(6) 0.0001(5) 0.0119(5) 0.0012(5)
N1 0.017(2) 0.015(2) 0.0130(19) -0.0014(16) 0.0081(17) -0.0011(16)
N2 0.014(2) 0.016(2) 0.016(2) 0.0001(16) 0.0113(17) -0.0025(16)
N3 0.0131(19) 0.012(2) 0.0133(19) -0.0010(16) 0.0069(16) -0.0016(16)
N4 0.014(2) 0.015(2) 0.0126(19) 0.0003(16) 0.0073(16) 0.0014(16)
N5 0.0116(19) 0.016(2) 0.0139(19) -0.0008(16) 0.0056(16) 0.0016(16)
N6 0.016(2) 0.013(2) 0.015(2) 0.0007(16) 0.0105(17) 0.0031(16)
N7 0.016(2) 0.019(2) 0.0136(19) 0.0012(17) 0.0092(17) 0.0007(17)
B1 0.013(2) 0.014(3) 0.013(2) 0.000(2) 0.007(2) 0.001(2)
C1 0.0181(14) 0.0168(15) 0.0160(14) -0.0016(13) 0.0098(11) -0.0008(13)
C2 0.0180(14) 0.0182(16) 0.0188(15) -0.0030(13) 0.0102(12) -0.0028(13)
C3 0.0187(14) 0.0193(16) 0.0199(15) -0.0034(13) 0.0117(12) -0.0050(13)
C4 0.0184(13) 0.0121(15) 0.0178(14) -0.0006(13) 0.0108(12) -0.0001(12)
C5 0.0171(14) 0.0132(15) 0.0181(15) 0.0020(13) 0.0086(12) 0.0012(12)
C6 0.0166(13) 0.0140(15) 0.0175(14) 0.0007(13) 0.0096(12) 0.0022(12)
C7 0.0206(13) 0.0200(16) 0.0147(14) 0.0010(13) 0.0099(12) 0.0056(13)
C8 0.0233(14) 0.0185(16) 0.0149(14) 0.0042(13) 0.0106(12) 0.0024(14)
C9 0.0244(14) 0.0180(16) 0.0164(14) 0.0042(13) 0.0128(12) 0.0018(13)
C10 0.0180(13) 0.0176(14) 0.0163(13) -0.0005(11) 0.0103(11) 0.0016(11)
C11 0.0196(14) 0.0189(15) 0.0176(14) 0.0006(13) 0.0113(12) 0.0014(12)
C12 0.0195(15) 0.0204(16) 0.0197(15) 0.0018(13) 0.0124(12) 0.0016(13)
C13 0.0210(15) 0.0213(16) 0.0193(15) 0.0013(13) 0.0113(13) 0.0055(13)
C14 0.0213(15) 0.0197(16) 0.0195(15) -0.0020(13) 0.0096(12) 0.0043(13)
C15 0.0190(15) 0.0184(15) 0.0189(14) -0.0017(12) 0.0086(12) 0.0041(13)
C16 0.0207(13) 0.0250(15) 0.0246(14) -0.0057(13) 0.0144(11) -0.0060(12)
C17 0.0252(15) 0.0284(16) 0.0325(17) -0.0077(15) 0.0167(13) -0.0088(13)
C18 0.0276(16) 0.0339(17) 0.0358(17) -0.0088(15) 0.0184(14) -0.0124(14)
C19 0.0259(16) 0.0378(18) 0.0341(17) -0.0076(16) 0.0186(14) -0.0101(14)
C20 0.0224(16) 0.0349(17) 0.0304(17) -0.0075(15) 0.0164(14) -0.0056(14)
C21 0.0204(15) 0.0276(16) 0.0266(16) -0.0061(14) 0.0139(13) -0.0054(13)
C22 0.0216(13) 0.0138(14) 0.0241(13) -0.0031(12) 0.0148(11) -0.0011(12)
C23 0.0219(14) 0.0167(16) 0.0270(15) -0.0050(13) 0.0148(12) -0.0026(13)
C24 0.0237(15) 0.0194(17) 0.0309(16) -0.0063(14) 0.0163(13) -0.0051(14)
C25 0.0271(16) 0.0203(17) 0.0329(16) -0.0059(14) 0.0197(14) -0.0068(14)
C26 0.0295(16) 0.0187(17) 0.0299(16) -0.0023(14) 0.0186(13) -0.0050(14)
C27 0.0262(15) 0.0160(16) 0.0267(15) -0.0010(13) 0.0158(13) -0.0034(13)
C28 0.0173(13) 0.0182(14) 0.0255(14) -0.0005(12) 0.0121(11) 0.0015(12)
C29 0.0188(14) 0.0225(16) 0.0310(16) 0.0049(14) 0.0114(12) 0.0023(14)
C30 0.0190(15) 0.0269(17) 0.0371(16) 0.0045(15) 0.0124(13) 0.0023(14)
C31 0.0198(15) 0.0286(18) 0.0390(17) -0.0012(15) 0.0165(13) 0.0014(14)
C32 0.0209(15) 0.0287(18) 0.0331(16) -0.0044(15) 0.0178(13) -0.0003(14)
C33 0.0188(14) 0.0236(17) 0.0280(15) -0.0038(14) 0.0147(12) 0.0001(14)
C34 0.0210(13) 0.0280(15) 0.0175(13) -0.0026(12) 0.0087(11) 0.0067(12)
C35 0.0250(15) 0.0305(17) 0.0212(15) -0.0035(14) 0.0056(13) 0.0099(14)
C36 0.0250(15) 0.0358(18) 0.0244(16) -0.0069(15) 0.0031(14) 0.0124(15)
C37 0.0225(16) 0.0409(19) 0.0264(17) -0.0089(15) 0.0051(14) 0.0099(14)
C38 0.0210(15) 0.0404(19) 0.0235(16) -0.0056(15) 0.0077(14) 0.0029(15)
C39 0.0201(14) 0.0341(18) 0.0192(15) -0.0033(14) 0.0088(13) 0.0035(14)
C40 0.0258(13) 0.0217(14) 0.0200(13) 0.0075(12) 0.0152(11) 0.0008(12)
C41 0.0274(15) 0.0251(17) 0.0234(15) 0.0076(13) 0.0135(13) -0.0008(14)
C42 0.0286(16) 0.0304(18) 0.0279(16) 0.0095(14) 0.0143(14) -0.0021(15)
C43 0.0300(16) 0.0322(18) 0.0300(16) 0.0106(15) 0.0179(14) 0.0011(15)
C44 0.0311(16) 0.0311(18) 0.0272(16) 0.0073(14) 0.0206(13) 0.0025(15)
C45 0.0289(16) 0.0262(17) 0.0234(15) 0.0059(13) 0.0175(13) 0.0020(14)
C46 0.020(2) 0.014(2) 0.011(2) -0.0019(18) 0.0076(19) 0.001(2)
C47 0.0251(19) 0.051(3) 0.027(2) 0.0072(18) 0.0196(16) -0.0112(19)
C48 0.0338(17) 0.061(2) 0.0341(18) 0.0107(16) 0.0153(15) -0.0211(17)
C49 0.0443(19) 0.071(2) 0.037(2) 0.0024(17) 0.0147(17) -0.0271(19)
C50 0.052(2) 0.078(3) 0.043(2) 0.0055(19) 0.0088(18) -0.032(2)
C51 0.048(2) 0.077(3) 0.048(2) 0.0143(19) 0.0036(19) -0.030(2)
C52 0.0400(19) 0.072(3) 0.052(2) 0.0183(19) 0.0047(18) -0.025(2)
C53 0.0324(18) 0.065(2) 0.046(2) 0.0153(18) 0.0104(17) -0.0195(18)
C54 0.0228(18) 0.0218(19) 0.0225(17) 0.0012(15) 0.0136(15) 0.0068(16)
C55 0.0237(15) 0.0246(16) 0.0237(14) 0.0000(12) 0.0141(12) 0.0075(13)
C56 0.0270(16) 0.0292(17) 0.0245(16) -0.0007(14) 0.0152(13) 0.0044(14)
C57 0.0305(16) 0.0338(18) 0.0248(16) -0.0023(14) 0.0158(14) 0.0055(15)
C58 0.0310(17) 0.0332(18) 0.0254(16) -0.0026(15) 0.0126(14) 0.0065(15)
C59 0.0273(16) 0.0309(18) 0.0276(16) -0.0029(14) 0.0108(14) 0.0066(15)
C60 0.0242(16) 0.0273(17) 0.0268(16) -0.0015(14) 0.0123(13) 0.0072(14)

loop_
_atom_type_symbol
_atom_type_description
_atom_type_scat_dispersion_real
_atom_type_scat_dispersion_imag
_atom_type_scat_source
C C 0.0033 0.0016 'International Tables Vol C Tables 4.2.6.8 and 6.1.1.4'
H H 0.0000 0.0000 'International Tables Vol C Tables 4.2.6.8 and 6.1.1.4'
N N 0.0061 0.0033 'International Tables Vol C Tables 4.2.6.8 and 6.1.1.4'
B B 0.0013 0.0007 'International Tables Vol C Tables 4.2.6.8 and 6.1.1.4'
S S 0.1246 0.1234 'International Tables Vol C Tables 4.2.6.8 and 6.1.1.4'
Cu Cu 0.3201 1.2651 'International Tables Vol C Tables 4.2.6.8 and 6.1.1.4'

loop_
_geom_angle_atom_site_label_1
_geom_angle_atom_site_label_2
_geom_angle_atom_site_label_3
_geom_angle
N3 Cu1 N5 87.87(16)
N3 Cu1 N1 86.75(15)
N5 Cu1 N1 94.21(15)
N3 Cu1 S2 99.22(12)
N5 Cu1 S2 142.01(12)
N1 Cu1 S2 123.28(11)
N3 Cu1 S1 175.18(12)
N5 Cu1 S1 95.71(12)
N1 Cu1 S1 96.19(12)
S2 Cu1 S1 75.97(5)
C46 S1 Cu1 85.15(17)
C46 S2 Cu1 86.07(17)
C1 N1 N2 106.2(4)
C1 N1 Cu1 140.3(3)
N2 N1 Cu1 112.2(3)
C3 N2 N1 109.8(4)
C3 N2 B1 130.4(4)
N1 N2 B1 119.7(4)
C4 N3 N4 106.3(4)
C4 N3 Cu1 138.4(3)
N4 N3 Cu1 114.5(3)
C6 N4 N3 109.7(4)
C6 N4 B1 127.7(4)
N3 N4 B1 122.0(4)
C7 N5 N6 107.4(4)
C7 N5 Cu1 136.3(3)
N6 N5 Cu1 116.2(3)
C9 N6 N5 109.7(4)
C9 N6 B1 129.9(4)
N5 N6 B1 119.3(4)
C46 N7 C54 122.0(4)
C46 N7 C47 122.0(5)
C54 N7 C47 116.0(4)
N6 B1 N2 111.1(4)
N6 B1 N4 108.6(4)
N2 B1 N4 108.0(4)
N6 B1 H1 109.7
N2 B1 H1 109.7
N4 B1 H1 109.7
N1 C1 C2 110.4(4)
N1 C1 C10 122.6(4)
C2 C1 C10 126.9(5)
C3 C2 C1 106.3(4)
C3 C2 H2 126.9
C1 C2 H2 126.9
N2 C3 C2 107.4(4)
N2 C3 C16 125.7(5)
C2 C3 C16 126.9(5)
N3 C4 C5 109.9(4)
N3 C4 C22 123.1(4)
C5 C4 C22 126.9(4)
C6 C5 C4 105.7(4)
C6 C5 H5 127.1
C4 C5 H5 127.1
N4 C6 C5 108.3(4)
N4 C6 C28 121.6(4)
C5 C6 C28 130.1(5)
N5 C7 C8 109.2(4)
N5 C7 C34 122.5(5)
C8 C7 C34 128.2(5)
C9 C8 C7 106.2(4)
C9 C8 H8 126.9
C7 C8 H8 126.9
N6 C9 C8 107.4(4)
N6 C9 C40 123.3(4)
C8 C9 C40 129.3(5)
C15 C10 C11 118.9(5)
C15 C10 C1 118.8(5)
C11 C10 C1 122.1(5)
C12 C11 C10 120.9(5)
C12 C11 H11 119.5
C10 C11 H11 119.5
C11 C12 C13 119.4(5)
C11 C12 H12 120.3
C13 C12 H12 120.3
C14 C13 C12 119.8(5)
C14 C13 H13 120.1
C12 C13 H13 120.1
C13 C14 C15 120.6(5)
C13 C14 H14 119.7
C15 C14 H14 119.7
C10 C15 C14 120.3(5)
C10 C15 H15 119.8
C14 C15 H15 119.8
C17 C16 C21 119.2(5)
C17 C16 C3 117.8(5)
C21 C16 C3 122.8(5)
C18 C17 C16 120.6(6)
C18 C17 H17 119.7
C16 C17 H17 119.7
C17 C18 C19 120.1(6)
C17 C18 H18 120.0
C19 C18 H18 120.0
C20 C19 C18 120.0(6)
C20 C19 H19 120.0
C18 C19 H19 120.0
C19 C20 C21 120.6(6)
C19 C20 H20 119.7
C21 C20 H20 119.7
C16 C21 C20 119.4(5)
C16 C21 H21 120.3
C20 C21 H21 120.3
C27 C22 C23 118.7(5)
C27 C22 C4 119.8(5)
C23 C22 C4 121.4(5)
C24 C23 C22 120.7(5)
C24 C23 H23 119.6
C22 C23 H23 119.6
C25 C24 C23 120.5(5)
C25 C24 H24 119.7
C23 C24 H24 119.7
C24 C25 C26 119.0(5)
C24 C25 H25 120.5
C26 C25 H25 120.5
C27 C26 C25 120.5(5)
C27 C26 H26 119.7
C25 C26 H26 119.7
C26 C27 C22 120.4(5)
C26 C27 H27 119.8
C22 C27 H27 119.8
C33 C28 C29 119.5(5)
C33 C28 C6 120.1(5)
C29 C28 C6 120.4(5)
C30 C29 C28 120.1(5)
C30 C29 H29 120.0
C28 C29 H29 120.0
C31 C30 C29 120.8(5)
C31 C30 H30 119.6
C29 C30 H30 119.6
C30 C31 C32 119.5(5)
C30 C31 H31 120.3
C32 C31 H31 120.3
C31 C32 C33 120.1(5)
C31 C32 H32 120.0
C33 C32 H32 120.0
C28 C33 C32 120.1(5)
C28 C33 H33 120.0
C32 C33 H33 120.0
C35 C34 C39 119.3(5)
C35 C34 C7 119.7(5)
C39 C34 C7 121.0(5)
C36 C35 C34 119.0(6)
C36 C35 H35 120.5
C34 C35 H35 120.5
C37 C36 C35 121.1(6)
C37 C36 H36 119.5
C35 C36 H36 119.5
C38 C37 C36 120.0(6)
C38 C37 H37 120.0
C36 C37 H37 120.0
C37 C38 C39 120.1(6)
C37 C38 H38 120.0
C39 C38 H38 120.0
C38 C39 C34 120.5(5)
C38 C39 H39 119.7
C34 C39 H39 119.7
C41 C40 C45 118.3(5)
C41 C40 C9 122.5(5)
C45 C40 C9 119.3(5)
C42 C41 C40 121.4(6)
C42 C41 H41 119.3
C40 C41 H41 119.3
C41 C42 C43 119.7(6)
C41 C42 H42 120.2
C43 C42 H42 120.2
C44 C43 C42 119.5(6)
C44 C43 H43 120.2
C42 C43 H43 120.2
C43 C44 C45 120.7(6)
C43 C44 H44 119.6
C45 C44 H44 119.6
C40 C45 C44 120.4(5)
C40 C45 H45 119.8
C44 C45 H45 119.8
N7 C46 S2 123.1(4)
N7 C46 S1 124.1(4)
S2 C46 S1 112.8(3)
N7 C47 C48 111.4(5)
N7 C47 H47A 109.3
C48 C47 H47A 109.3
N7 C47 H47B 109.3
C48 C47 H47B 109.3
H47A C47 H47B 108.0
C49 C48 C53 119.8(7)
C49 C48 C47 120.3(7)
C53 C48 C47 119.9(7)
C48 C49 C50 119.8(8)
C48 C49 H49 120.1
C50 C49 H49 120.1
C49 C50 C51 117.2(9)
C49 C50 H50 121.4
C51 C50 H50 121.4
C52 C51 C50 124.4(8)
C52 C51 H51 117.8
C50 C51 H51 117.8
C51 C52 C53 117.0(9)
C51 C52 H52 121.5
C53 C52 H52 121.5
C52 C53 C48 121.7(9)
C52 C53 H53 119.2
C48 C53 H53 119.1
N7 C54 C55 112.2(4)
N7 C54 H54A 109.2
C55 C54 H54A 109.2
N7 C54 H54B 109.2
C55 C54 H54B 109.2
H54A C54 H54B 107.9
C56 C55 C60 118.4(5)
C56 C55 C54 121.6(5)
C60 C55 C54 120.0(5)
C55 C56 C57 121.8(6)
C55 C56 H56 119.1
C57 C56 H56 119.1
C58 C57 C56 118.6(6)
C58 C57 H57 120.7
C56 C57 H57 120.7
C57 C58 C59 120.8(6)
C57 C58 H58 119.6
C59 C58 H58 119.6
C58 C59 C60 120.1(6)
C58 C59 H59 119.9
C60 C59 H59 119.9
C59 C60 C55 120.2(5)
C59 C60 H60 119.9
C55 C60 H60 119.9

loop_
_geom_bond_atom_site_label_1
_geom_bond_atom_site_label_2
_geom_bond_distance
Cu1 N3 2.024(4)
Cu1 N5 2.058(4)
Cu1 N1 2.235(4)
Cu1 S2 2.3122(14)
Cu1 S1 2.3354(14)
S1 C46 1.721(5)
S2 C46 1.713(5)
N1 C1 1.344(6)
N1 N2 1.380(5)
N2 C3 1.365(6)
N2 B1 1.547(7)
N3 C4 1.360(6)
N3 N4 1.375(5)
N4 C6 1.360(6)
N4 B1 1.563(7)
N5 C7 1.345(6)
N5 N6 1.366(5)
N6 C9 1.365(6)
N6 B1 1.536(6)
N7 C46 1.321(6)
N7 C54 1.470(6)
N7 C47 1.473(7)
B1 H1 1.0000
C1 C2 1.391(7)
C1 C10 1.484(7)
C2 C3 1.380(7)
C2 H2 0.9500
C3 C16 1.482(7)
C4 C5 1.397(7)
C4 C22 1.480(7)
C5 C6 1.383(7)
C5 H5 0.9500
C6 C28 1.485(7)
C7 C8 1.403(7)
C7 C34 1.476(7)
C8 C9 1.384(7)
C8 H8 0.9500
C9 C40 1.476(7)
C10 C15 1.384(7)
C10 C11 1.394(7)
C11 C12 1.386(7)
C11 H11 0.9500
C12 C13 1.390(7)
C12 H12 0.9500
C13 C14 1.379(8)
C13 H13 0.9500
C14 C15 1.385(7)
C14 H14 0.9500
C15 H15 0.9500
C16 C17 1.388(8)
C16 C21 1.390(8)
C17 C18 1.379(8)
C17 H17 0.9500
C18 C19 1.382(9)
C18 H18 0.9500
C19 C20 1.366(9)
C19 H19 0.9500
C20 C21 1.401(7)
C20 H20 0.9500
C21 H21 0.9500
C22 C27 1.390(7)
C22 C23 1.392(7)
C23 C24 1.387(7)
C23 H23 0.9500
C24 C25 1.374(8)
C24 H24 0.9500
C25 C26 1.402(8)
C25 H25 0.9500
C26 C27 1.380(7)
C26 H26 0.9500
C27 H27 0.9500
C28 C33 1.383(8)
C28 C29 1.388(7)
C29 C30 1.381(8)
C29 H29 0.9500
C30 C31 1.377(8)
C30 H30 0.9500
C31 C32 1.387(8)
C31 H31 0.9500
C32 C33 1.393(7)
C32 H32 0.9500
C33 H33 0.9500
C34 C35 1.398(8)
C34 C39 1.399(8)
C35 C36 1.390(8)
C35 H35 0.9500
C36 C37 1.381(9)
C36 H36 0.9500
C37 C38 1.375(8)
C37 H37 0.9500
C38 C39 1.382(8)
C38 H38 0.9500
C39 H39 0.9500
C40 C41 1.383(8)
C40 C45 1.388(8)
C41 C42 1.375(8)
C41 H41 0.9500
C42 C43 1.394(9)
C42 H42 0.9500
C43 C44 1.362(8)
C43 H43 0.9500
C44 C45 1.388(8)
C44 H44 0.9500
C45 H45 0.9500
C47 C48 1.502(8)
C47 H47A 0.9900
C47 H47B 0.9900
C48 C49 1.376(11)
C48 C53 1.396(11)
C49 C50 1.388(10)
C49 H49 0.9500
C50 C51 1.409(13)
C50 H50 0.9500
C51 C52 1.338(13)
C51 H51 0.9500
C52 C53 1.374(10)
C52 H52 0.9500
C53 H53 0.9500
C54 C55 1.516(7)
C54 H54A 0.9900
C54 H54B 0.9900
C55 C56 1.382(8)
C55 C60 1.399(8)
C56 C57 1.392(8)
C56 H56 0.9500
C57 C58 1.378(8)
C57 H57 0.9500
C58 C59 1.380(8)
C58 H58 0.9500
C59 C60 1.386(8)
C59 H59 0.9500
C60 H60 0.9500
